data_4511946
loop_
_publ_author_name
'Zimmermann, Iwan'
'Johnsson, Mats'

_publ_section_title
;
 A Synthetic Route toward Layered Materials: Introducing Stereochemically
 Active Lone-Pairs into Transition Metal Oxohalides
;
_journal_issue 10
_journal_name_full 'Crystal Growth &amp; Design'
_journal_page_first 5252
_journal_paper_doi 10.1021/cg5010374
_journal_volume 14
_journal_year 2014
_chemical_formula_sum 'Cl2 Mn4 O12 Sb6'
_chemical_formula_weight 1213.16
_chemical_name_systematic
; 
 ? 
;
_space_group_IT_number 13
_symmetry_cell_setting monoclinic
_symmetry_space_group_name_Hall '-P 2yc'
_symmetry_space_group_name_H-M 'P 1 2/c 1'
_atom_sites_solution_hydrogens none
_atom_sites_solution_primary direct
_atom_sites_solution_secondary difmap
_audit_creation_method SHELXL-97
_cell_angle_alpha 90.00
_cell_angle_beta 104.596(9)
_cell_angle_gamma 90.00
_cell_formula_units_Z 2
_cell_length_a 7.2406(6)
_cell_length_b 9.8413(7)
_cell_length_c 11.7694(10)
_cell_measurement_reflns_used 858
_cell_measurement_temperature 293(2)
_cell_measurement_theta_max 32.2144
_cell_measurement_theta_min 3.5596
_cell_volume 811.59(12)
_computing_structure_refinement 'SHELXL-97 (Sheldrick, 1997)'
_computing_structure_solution 'SHELXS-97 (Sheldrick, 1990)'
_diffrn_ambient_temperature 293(2)
_diffrn_detector_area_resol_mean 16.5467
_diffrn_measured_fraction_theta_full 0.993
_diffrn_measured_fraction_theta_max 0.911
_diffrn_measurement_device_type 'Xcalibur, Sapphire3'
_diffrn_radiation_monochromator graphite
_diffrn_radiation_source 'fine-focus sealed tube'
_diffrn_radiation_type MoK\a
_diffrn_radiation_wavelength 0.71069
_diffrn_reflns_av_R_equivalents 0.1353
_diffrn_reflns_av_sigmaI/netI 0.2765
_diffrn_reflns_limit_h_max 10
_diffrn_reflns_limit_h_min -10
_diffrn_reflns_limit_k_max 8
_diffrn_reflns_limit_k_min -14
_diffrn_reflns_limit_l_max 17
_diffrn_reflns_limit_l_min -16
_diffrn_reflns_number 7610
_diffrn_reflns_theta_full 25.00
_diffrn_reflns_theta_max 32.27
_diffrn_reflns_theta_min 3.57
_exptl_absorpt_coefficient_mu 13.196
_exptl_absorpt_correction_T_max 0.916
_exptl_absorpt_correction_T_min 0.678
_exptl_absorpt_correction_type analytical
_exptl_absorpt_process_details
;
CrysAlis RED, Oxford Diffraction Ltd.,
Version 1.171.33.52 (release 06-11-2009 CrysAlis171 .NET)
(compiled Nov  6 2009,16:24:50)
Analytical numeric absorption correction using a multifaceted crystal
            model based on expressions derived by R.C. Clark & J.S. Reid.
(Clark, R. C. & Reid, J. S. (1995). Acta Cryst. A51, 887-897)
;
_exptl_crystal_colour colourless
_exptl_crystal_density_diffrn 4.964
_exptl_crystal_density_method 'not measured'
_exptl_crystal_description plate
_exptl_crystal_F_000 1072
_exptl_crystal_size_max 0.0454
_exptl_crystal_size_mid 0.0202
_exptl_crystal_size_min 0.0062
_refine_diff_density_max 1.871
_refine_diff_density_min -2.819
_refine_diff_density_rms 0.438
_refine_ls_extinction_method none
_refine_ls_goodness_of_fit_ref 0.666
_refine_ls_hydrogen_treatment none
_refine_ls_matrix_type full
_refine_ls_number_parameters 80
_refine_ls_number_reflns 2635
_refine_ls_number_restraints 0
_refine_ls_restrained_S_all 0.666
_refine_ls_R_factor_all 0.1447
_refine_ls_R_factor_gt 0.0521
_refine_ls_shift/su_max 0.000
_refine_ls_shift/su_mean 0.000
_refine_ls_structure_factor_coef Fsqd
_refine_ls_weighting_details 'calc w=1/[\s^2^(Fo^2^)+(0.0000P)^2^+0.0000P] where P=(Fo^2^+2Fc^2^)/3'
_refine_ls_weighting_scheme calc
_refine_ls_wR_factor_gt 0.0601
_refine_ls_wR_factor_ref 0.0738
_reflns_number_gt 1182
_reflns_number_total 2635
_reflns_threshold_expression >2sigma(I)
_cod_data_source_file cg5010374_si_005.cif
_cod_data_source_block shelxl
_cod_depositor_comments 'Adding full bibliography for 4511945--4511952.cif.'
_cod_original_sg_symbol_H-M p_2/c
_cod_database_code 4511946

loop_
_symmetry_equiv_pos_as_xyz
'x, y, z'
'-x, y, -z+1/2'
'-x, -y, -z'
'x, -y, z-1/2'

loop_
_atom_site_label
_atom_site_type_symbol
_atom_site_fract_x
_atom_site_fract_y
_atom_site_fract_z
_atom_site_U_iso_or_equiv
_atom_site_adp_type
_atom_site_occupancy
_atom_site_symmetry_multiplicity
_atom_site_calc_flag
_atom_site_refinement_flags
Sb1 Sb 0.35622(13) 0.17834(8) 0.47700(8) 0.0112(2) Uani 1 1 d .
Sb2 Sb 0.72556(13) 0.12725(9) 0.72117(9) 0.0111(2) Uani 1 1 d .
Sb3 Sb 0.84022(13) 0.22101(9) 0.42620(8) 0.0114(2) Uani 1 1 d .
Mn1 Mn 0.6646(3) 0.45518(19) 0.60526(17) 0.0128(5) Uani 1 1 d .
Mn2 Mn 0.1566(3) 0.41587(19) 0.60143(17) 0.0131(5) Uani 1 1 d .
Cl2 Cl 0.5000 0.5956(5) 0.7500 0.0195(11) Uani 1 2 d S
O1 O 0.8549(12) 0.4003(8) 0.4964(7) 0.015(2) Uiso 1 1 d .
O6 O 0.6956(12) 0.1519(8) 0.5342(7) 0.016(2) Uiso 1 1 d .
O3 O 0.3885(12) 0.3707(8) 0.5119(7) 0.014(2) Uiso 1 1 d .
O5 O 0.4416(11) 0.1155(8) 0.6438(7) 0.015(2) Uiso 1 1 d .
O4 O 0.1016(11) 0.1932(7) 0.5230(7) 0.012(2) Uiso 1 1 d .
O2 O 0.7472(13) 0.3200(7) 0.7402(7) 0.012(2) Uiso 1 1 d .
Cl1 Cl 1.0000 0.5882(5) 0.7500 0.0202(11) Uani 1 2 d S

loop_
_atom_site_aniso_label
_atom_site_aniso_U_11
_atom_site_aniso_U_22
_atom_site_aniso_U_33
_atom_site_aniso_U_23
_atom_site_aniso_U_13
_atom_site_aniso_U_12
Sb1 0.0117(5) 0.0128(4) 0.0087(5) -0.0015(4) 0.0019(4) 0.0006(4)
Sb2 0.0087(4) 0.0119(5) 0.0130(5) -0.0001(4) 0.0032(4) 0.0011(4)
Sb3 0.0100(4) 0.0145(4) 0.0105(5) -0.0014(4) 0.0045(4) -0.0012(4)
Mn1 0.0149(11) 0.0153(11) 0.0084(11) 0.0021(9) 0.0033(9) -0.0002(9)
Mn2 0.0152(11) 0.0151(11) 0.0097(11) 0.0035(9) 0.0041(9) -0.0004(9)
Cl2 0.018(3) 0.023(3) 0.019(3) 0.000 0.006(2) 0.000
Cl1 0.020(3) 0.025(3) 0.019(3) 0.000 0.010(2) 0.000

loop_
_atom_type_symbol
_atom_type_description
_atom_type_scat_dispersion_real
_atom_type_scat_dispersion_imag
_atom_type_scat_source
Cl Cl 0.1484 0.1585 'International Tables Vol C Tables 4.2.6.8 and 6.1.1.4'
Mn Mn 0.3368 0.7283 'International Tables Vol C Tables 4.2.6.8 and 6.1.1.4'
O O 0.0106 0.0060 'International Tables Vol C Tables 4.2.6.8 and 6.1.1.4'
Sb Sb -0.5866 1.5461 'International Tables Vol C Tables 4.2.6.8 and 6.1.1.4'

loop_
_geom_angle_atom_site_label_1
_geom_angle_atom_site_label_2
_geom_angle_atom_site_label_3
_geom_angle
_geom_angle_site_symmetry_1
_geom_angle_site_symmetry_3
O3 Sb1 O5 95.9(3) . .
O3 Sb1 O4 86.7(3) . .
O5 Sb1 O4 80.8(3) . .
O3 Sb1 O6 89.2(3) . .
O5 Sb1 O6 69.4(3) . .
O4 Sb1 O6 149.3(3) . .
O2 Sb2 O5 98.8(3) . .
O2 Sb2 O6 89.5(3) . .
O5 Sb2 O6 73.8(3) . .
O2 Sb2 O5 90.6(3) . 2_656
O5 Sb2 O5 69.3(4) . 2_656
O6 Sb2 O5 142.7(3) . 2_656
O1 Sb3 O6 91.1(3) . .
O1 Sb3 O4 86.5(3) . 1_655
O6 Sb3 O4 99.8(3) . 1_655
O2 Mn1 O3 167.9(3) . 3_666
O2 Mn1 O1 101.0(3) . .
O3 Mn1 O1 81.9(3) 3_666 .
O2 Mn1 O3 101.2(3) . .
O3 Mn1 O3 89.3(3) 3_666 .
O1 Mn1 O3 104.1(3) . .
O2 Mn1 Cl2 86.1(3) . .
O3 Mn1 Cl2 87.8(2) 3_666 .
O1 Mn1 Cl2 161.4(2) . .
O3 Mn1 Cl2 91.1(2) . .
O2 Mn1 Mn1 145.3(3) . 3_666
O3 Mn1 Mn1 44.9(2) 3_666 3_666
O1 Mn1 Mn1 94.2(2) . 3_666
O3 Mn1 Mn1 44.5(2) . 3_666
Cl2 Mn1 Mn1 89.20(10) . 3_666
O2 Mn2 O1 147.1(3) 2_656 3_666
O2 Mn2 O1 122.3(3) 2_656 1_455
O1 Mn2 O1 81.9(3) 3_666 1_455
O2 Mn2 O3 102.3(3) 2_656 .
O1 Mn2 O3 81.2(3) 3_666 .
O1 Mn2 O3 118.2(3) 1_455 .
O2 Mn2 O4 85.1(3) 2_656 .
O1 Mn2 O4 126.4(3) 3_666 .
O1 Mn2 O4 71.1(3) 1_455 .
O3 Mn2 O4 72.9(3) . .
Mn1 Cl2 Mn1 118.26(19) 2_656 .
Sb3 O1 Mn2 123.4(4) . 3_666
Sb3 O1 Mn1 120.2(4) . .
Mn2 O1 Mn1 99.4(3) 3_666 .
Sb3 O1 Mn2 103.9(4) . 1_655
Mn2 O1 Mn2 98.1(3) 3_666 1_655
Mn1 O1 Mn2 109.6(4) . 1_655
Sb3 O6 Sb2 139.7(4) . .
Sb3 O6 Sb1 117.3(4) . .
Sb2 O6 Sb1 97.5(3) . .
Sb1 O3 Mn1 130.0(4) . 3_666
Sb1 O3 Mn1 121.6(4) . .
Mn1 O3 Mn1 90.7(3) 3_666 .
Sb1 O3 Mn2 103.2(4) . .
Mn1 O3 Mn2 96.2(3) 3_666 .
Mn1 O3 Mn2 112.7(4) . .
Sb1 O5 Sb2 116.7(4) . .
Sb1 O5 Sb2 126.4(4) . 2_656
Sb2 O5 Sb2 110.3(3) . 2_656
Sb3 O4 Sb1 130.9(4) 1_455 .
Sb3 O4 Mn2 98.0(3) 1_455 .
Sb1 O4 Mn2 95.4(3) . .
Sb2 O2 Mn1 123.8(4) . .
Sb2 O2 Mn2 124.2(4) . 2_656
Mn1 O2 Mn2 111.9(3) . 2_656

loop_
_geom_bond_atom_site_label_1
_geom_bond_atom_site_label_2
_geom_bond_distance
_geom_bond_site_symmetry_2
Sb1 O3 1.939(8) .
Sb1 O5 2.001(8) .
Sb1 O4 2.053(8) .
Sb1 O6 2.393(8) .
Sb2 O2 1.911(7) .
Sb2 O5 2.031(8) .
Sb2 O6 2.170(8) .
Sb2 O5 2.231(8) 2_656
Sb3 O1 1.940(8) .
Sb3 O6 1.961(8) .
Sb3 O4 1.967(8) 1_655
Mn1 O2 2.042(8) .
Mn1 O3 2.172(8) 3_666
Mn1 O1 2.173(9) .
Mn1 O3 2.188(9) .
Mn1 Cl2 2.693(3) .
Mn1 Mn1 3.102(4) 3_666
Mn2 O2 2.049(8) 2_656
Mn2 O1 2.135(8) 3_666
Mn2 O1 2.228(9) 1_455
Mn2 O3 2.241(9) .
Mn2 O4 2.372(8) .
Cl2 Mn1 2.693(3) 2_656
O1 Mn2 2.135(8) 3_666
O1 Mn2 2.228(9) 1_655
O3 Mn1 2.172(8) 3_666
O5 Sb2 2.231(8) 2_656
O4 Sb3 1.967(8) 1_455
O2 Mn2 2.049(8) 2_656

loop_
_geom_torsion_atom_site_label_1
_geom_torsion_atom_site_label_2
_geom_torsion_atom_site_label_3
_geom_torsion_atom_site_label_4
_geom_torsion
_geom_torsion_site_symmetry_1
_geom_torsion_site_symmetry_4
O2 Mn1 Cl2 Mn1 -36.7(2) . 2_656
O3 Mn1 Cl2 Mn1 153.7(2) 3_666 2_656
O1 Mn1 Cl2 Mn1 -150.2(7) . 2_656
O3 Mn1 Cl2 Mn1 64.4(2) . 2_656
Mn1 Mn1 Cl2 Mn1 108.84(9) 3_666 2_656
O6 Sb3 O1 Mn2 -144.3(5) . 3_666
O4 Sb3 O1 Mn2 116.0(5) 1_655 3_666
O6 Sb3 O1 Mn1 -16.8(5) . .
O4 Sb3 O1 Mn1 -116.5(5) 1_655 .
O6 Sb3 O1 Mn2 106.1(4) . 1_655
O4 Sb3 O1 Mn2 6.4(4) 1_655 1_655
O2 Mn1 O1 Sb3 63.1(5) . .
O3 Mn1 O1 Sb3 -128.8(5) 3_666 .
O3 Mn1 O1 Sb3 -41.5(5) . .
Cl2 Mn1 O1 Sb3 174.4(4) . .
Mn1 Mn1 O1 Sb3 -85.5(4) 3_666 .
O2 Mn1 O1 Mn2 -159.0(3) . 3_666
O3 Mn1 O1 Mn2 9.1(3) 3_666 3_666
O3 Mn1 O1 Mn2 96.3(3) . 3_666
Cl2 Mn1 O1 Mn2 -47.8(9) . 3_666
Mn1 Mn1 O1 Mn2 52.3(3) 3_666 3_666
O2 Mn1 O1 Mn2 -56.9(4) . 1_655
O3 Mn1 O1 Mn2 111.2(4) 3_666 1_655
O3 Mn1 O1 Mn2 -161.6(3) . 1_655
Cl2 Mn1 O1 Mn2 54.3(9) . 1_655
Mn1 Mn1 O1 Mn2 154.4(3) 3_666 1_655
O1 Sb3 O6 Sb2 -59.6(6) . .
O4 Sb3 O6 Sb2 27.0(7) 1_655 .
O1 Sb3 O6 Sb1 87.0(4) . .
O4 Sb3 O6 Sb1 173.6(4) 1_655 .
O2 Sb2 O6 Sb3 62.0(7) . .
O5 Sb2 O6 Sb3 161.3(7) . .
O5 Sb2 O6 Sb3 152.4(5) 2_656 .
O2 Sb2 O6 Sb1 -88.5(4) . .
O5 Sb2 O6 Sb1 10.8(3) . .
O5 Sb2 O6 Sb1 2.0(6) 2_656 .
O3 Sb1 O6 Sb3 -73.6(4) . .
O5 Sb1 O6 Sb3 -170.2(5) . .
O4 Sb1 O6 Sb3 -155.9(4) . .
O3 Sb1 O6 Sb2 85.4(3) . .
O5 Sb1 O6 Sb2 -11.2(3) . .
O4 Sb1 O6 Sb2 3.1(7) . .
O5 Sb1 O3 Mn1 -179.5(5) . 3_666
O4 Sb1 O3 Mn1 -99.1(5) . 3_666
O6 Sb1 O3 Mn1 111.3(5) . 3_666
O5 Sb1 O3 Mn1 58.2(5) . .
O4 Sb1 O3 Mn1 138.6(5) . .
O6 Sb1 O3 Mn1 -11.0(4) . .
O5 Sb1 O3 Mn2 -69.4(4) . .
O4 Sb1 O3 Mn2 10.9(3) . .
O6 Sb1 O3 Mn2 -138.7(3) . .
O2 Mn1 O3 Sb1 -46.3(5) . .
O3 Mn1 O3 Sb1 139.7(6) 3_666 .
O1 Mn1 O3 Sb1 58.2(5) . .
Cl2 Mn1 O3 Sb1 -132.6(4) . .
Mn1 Mn1 O3 Sb1 139.7(6) 3_666 .
O2 Mn1 O3 Mn1 174.0(3) . 3_666
O3 Mn1 O3 Mn1 0.0 3_666 3_666
O1 Mn1 O3 Mn1 -81.5(3) . 3_666
Cl2 Mn1 O3 Mn1 87.8(2) . 3_666
O2 Mn1 O3 Mn2 77.0(4) . .
O3 Mn1 O3 Mn2 -97.0(4) 3_666 .
O1 Mn1 O3 Mn2 -178.5(4) . .
Cl2 Mn1 O3 Mn2 -9.3(3) . .
Mn1 Mn1 O3 Mn2 -97.0(4) 3_666 .
O2 Mn2 O3 Sb1 70.9(4) 2_656 .
O1 Mn2 O3 Sb1 -142.4(4) 3_666 .
O1 Mn2 O3 Sb1 -66.5(4) 1_455 .
O4 Mn2 O3 Sb1 -9.9(3) . .
O2 Mn2 O3 Mn1 -155.4(3) 2_656 3_666
O1 Mn2 O3 Mn1 -8.7(3) 3_666 3_666
O1 Mn2 O3 Mn1 67.1(4) 1_455 3_666
O4 Mn2 O3 Mn1 123.8(4) . 3_666
O2 Mn2 O3 Mn1 -62.0(4) 2_656 .
O1 Mn2 O3 Mn1 84.6(4) 3_666 .
O1 Mn2 O3 Mn1 160.5(3) 1_455 .
O4 Mn2 O3 Mn1 -142.9(4) . .
O3 Sb1 O5 Sb2 -73.6(4) . .
O4 Sb1 O5 Sb2 -159.3(5) . .
O6 Sb1 O5 Sb2 13.4(3) . .
O3 Sb1 O5 Sb2 75.2(5) . 2_656
O4 Sb1 O5 Sb2 -10.5(4) . 2_656
O6 Sb1 O5 Sb2 162.1(5) . 2_656
O2 Sb2 O5 Sb1 72.6(5) . .
O6 Sb2 O5 Sb1 -14.4(4) . .
O5 Sb2 O5 Sb1 159.9(3) 2_656 .
O2 Sb2 O5 Sb2 -81.0(4) . 2_656
O6 Sb2 O5 Sb2 -168.0(4) . 2_656
O5 Sb2 O5 Sb2 6.3(4) 2_656 2_656
O3 Sb1 O4 Sb3 95.4(5) . 1_455
O5 Sb1 O4 Sb3 -168.1(6) . 1_455
O6 Sb1 O4 Sb3 178.3(4) . 1_455
O3 Sb1 O4 Mn2 -10.1(3) . .
O5 Sb1 O4 Mn2 86.4(3) . .
O6 Sb1 O4 Mn2 72.8(6) . .
O2 Mn2 O4 Sb3 132.0(4) 2_656 1_455
O1 Mn2 O4 Sb3 -58.7(5) 3_666 1_455
O1 Mn2 O4 Sb3 5.4(3) 1_455 1_455
O3 Mn2 O4 Sb3 -123.5(4) . 1_455
O2 Mn2 O4 Sb1 -95.4(4) 2_656 .
O1 Mn2 O4 Sb1 73.9(4) 3_666 .
O1 Mn2 O4 Sb1 138.0(4) 1_455 .
O3 Mn2 O4 Sb1 9.1(3) . .
O5 Sb2 O2 Mn1 -55.8(6) . .
O6 Sb2 O2 Mn1 17.7(5) . .
O5 Sb2 O2 Mn1 -125.0(5) 2_656 .
O5 Sb2 O2 Mn2 121.1(5) . 2_656
O6 Sb2 O2 Mn2 -165.4(5) . 2_656
O5 Sb2 O2 Mn2 51.9(5) 2_656 2_656
O3 Mn1 O2 Sb2 -165.4(13) 3_666 .
O1 Mn1 O2 Sb2 -62.5(6) . .
O3 Mn1 O2 Sb2 44.5(6) . .
Cl2 Mn1 O2 Sb2 134.8(5) . .
Mn1 Mn1 O2 Sb2 51.9(8) 3_666 .
O3 Mn1 O2 Mn2 17.3(19) 3_666 2_656
O1 Mn1 O2 Mn2 120.3(4) . 2_656
O3 Mn1 O2 Mn2 -132.7(4) . 2_656
Cl2 Mn1 O2 Mn2 -42.4(4) . 2_656
Mn1 Mn1 O2 Mn2 -125.4(4) 3_666 2_656
